data_7040344
loop_
_publ_author_name
'Dau, Thuy Minh'
'Asamoah, Benjamin Darko'
'Belyaev, Andrey'
'Chakkaradhari, Gomathy'
'Hirva, Pipsa'
'J\"anis, Janne'
'Grachova, Elena V.'
'Tunik, Sergey P.'
'Koshevoy, Igor O.'

_publ_section_title
;
 Adjustable coordination of a hybrid phosphine-phosphine oxide ligand in
 luminescent Cu, Ag and Au complexes.
;
_journal_issue 36
_journal_name_full 'Dalton transactions (Cambridge, England : 2003)'
_journal_page_first 14160
_journal_page_last 14173
_journal_paper_doi 10.1039/c6dt02435a
_journal_volume 45
_journal_year 2016
_chemical_formula_moiety 'C42 H33 Ag Br O P3, C H2 Cl2'
_chemical_formula_sum 'C43 H35 Ag Br Cl2 O P3'
_chemical_formula_weight 919.29
_space_group_crystal_system monoclinic
_space_group_IT_number 14
_space_group_name_Hall '-P 2yn'
_space_group_name_H-M_alt 'P 1 21/n 1'
_symmetry_space_group_name_Hall '-P 2yn'
_symmetry_space_group_name_H-M 'P 1 21/n 1'
_atom_sites_solution_hydrogens geom
_audit_creation_method SHELXL-2014/7
_audit_update_record
;
2016-06-13 deposited with the CCDC.
2016-08-05 downloaded from the CCDC.
;
_cell_angle_alpha 90
_cell_angle_beta 106.815(11)
_cell_angle_gamma 90
_cell_formula_units_Z 4
_cell_length_a 12.327(10)
_cell_length_b 20.137(19)
_cell_length_c 16.354(13)
_cell_measurement_reflns_used 9768
_cell_measurement_temperature 120(2)
_cell_measurement_theta_max 34.89
_cell_measurement_theta_min 2.42
_cell_volume 3886(6)
_computing_cell_refinement 'SAINT (Bruker AXS, 2009)'
_computing_data_collection 'APEX2 (Bruker AXS, 2010)'
_computing_data_reduction 'SAINT (Bruker AXS, 2009)'
_computing_molecular_graphics 'Diamond v.3.2g (Brandenburg, 2011)'
_computing_publication_material 'SHELXL-2014 (Sheldrick, 2014)'
_computing_structure_refinement 'SHELXL-2014/7 (Sheldrick, 2014)'
_computing_structure_solution 'SHELXS-2014 (Sheldrick, 2014)'
_diffrn_ambient_temperature 120(2)
_diffrn_detector_area_resol_mean 16
_diffrn_measured_fraction_theta_full 1.000
_diffrn_measured_fraction_theta_max 1.000
_diffrn_measurement_device '62mm x 62mm CCD camera on \k-goniostat'
_diffrn_measurement_device_type 'Bruker KAPPA APEX II DUO CCD'
_diffrn_measurement_method '\f scans and \w scans with \k offset'
_diffrn_radiation_monochromator 'curved graphite crystal'
_diffrn_radiation_type MoK\a
_diffrn_radiation_wavelength 0.71073
_diffrn_reflns_av_R_equivalents 0.0435
_diffrn_reflns_av_unetI/netI 0.0211
_diffrn_reflns_Laue_measured_fraction_full 1.000
_diffrn_reflns_Laue_measured_fraction_max 1.000
_diffrn_reflns_limit_h_max 14
_diffrn_reflns_limit_h_min -14
_diffrn_reflns_limit_k_max 23
_diffrn_reflns_limit_k_min -23
_diffrn_reflns_limit_l_max 19
_diffrn_reflns_limit_l_min -19
_diffrn_reflns_number 77940
_diffrn_reflns_point_group_measured_fraction_full 1.000
_diffrn_reflns_point_group_measured_fraction_max 1.000
_diffrn_reflns_theta_full 24.997
_diffrn_reflns_theta_max 24.997
_diffrn_reflns_theta_min 1.648
_exptl_absorpt_coefficient_mu 1.842
_exptl_absorpt_correction_T_max 0.884
_exptl_absorpt_correction_T_min 0.823
_exptl_absorpt_correction_type multi-scan
_exptl_absorpt_process_details 'SADABS (Sheldrick, 2008)'
_exptl_crystal_colour colourless
_exptl_crystal_density_diffrn 1.571
_exptl_crystal_description block
_exptl_crystal_F_000 1848
_exptl_crystal_size_max 0.185
_exptl_crystal_size_mid 0.088
_exptl_crystal_size_min 0.067
_refine_diff_density_max 0.487
_refine_diff_density_min -0.266
_refine_diff_density_rms 0.062
_refine_ls_extinction_method none
_refine_ls_goodness_of_fit_ref 1.044
_refine_ls_hydrogen_treatment constr
_refine_ls_matrix_type full
_refine_ls_number_parameters 460
_refine_ls_number_reflns 6843
_refine_ls_number_restraints 0
_refine_ls_restrained_S_all 1.044
_refine_ls_R_factor_all 0.0307
_refine_ls_R_factor_gt 0.0239
_refine_ls_shift/su_max 0.002
_refine_ls_shift/su_mean 0.000
_refine_ls_structure_factor_coef Fsqd
_refine_ls_weighting_details 'w=1/[\s^2^(Fo^2^)+(0.0309P)^2^+1.5685P] where P=(Fo^2^+2Fc^2^)/3'
_refine_ls_weighting_scheme calc
_refine_ls_wR_factor_gt 0.0544
_refine_ls_wR_factor_ref 0.0562
_reflns_Friedel_coverage 0.000
_reflns_number_gt 5956
_reflns_number_total 6843
_reflns_threshold_expression 'I > 2\s(I)'
_cod_data_source_file c6dt02435a2.cif
_cod_data_source_block 9
_cod_depositor_comments 'Adding full bibliography for 7040337--7040350.cif.'
_cod_database_code 7040344
_shelx_shelxl_version_number 2014/7
_shelx_space_group_comment
;
The symmetry employed for this shelxl refinement is uniquely defined
by the following loop, which should always be used as a source of
symmetry information in preference to the above space-group names.
They are only intended as comments.
;
_shelx_estimated_absorpt_t_min 0.744
_shelx_estimated_absorpt_t_max 0.894

loop_
_space_group_symop_operation_xyz
'x, y, z'
'-x+1/2, y+1/2, -z+1/2'
'-x, -y, -z'
'x-1/2, -y-1/2, z-1/2'

loop_
_atom_site_label
_atom_site_type_symbol
_atom_site_fract_x
_atom_site_fract_y
_atom_site_fract_z
_atom_site_U_iso_or_equiv
_atom_site_adp_type
_atom_site_occupancy
_atom_site_site_symmetry_order
_atom_site_calc_flag
_atom_site_refinement_flags_posn
_atom_site_refinement_flags_adp
C13 C 0.91390(18) 0.69696(10) 0.24415(13) 0.0139(5) Uani 1 1 d . .
C18 C 0.95999(19) 0.66402(11) 0.18671(14) 0.0179(5) Uani 1 1 d . .
H18 H 1.0213 0.6839 0.1715 0.021 Uiso 1 1 calc R U
C17 C 0.9187(2) 0.60271(11) 0.15109(15) 0.0219(5) Uani 1 1 d . .
H17 H 0.9512 0.5818 0.1117 0.026 Uiso 1 1 calc R U
C16 C 0.8308(2) 0.57270(11) 0.17300(15) 0.0211(5) Uani 1 1 d . .
H16 H 0.8036 0.5305 0.1499 0.025 Uiso 1 1 calc R U
C15 C 0.7819(2) 0.60476(11) 0.22956(14) 0.0181(5) Uani 1 1 d . .
H15 H 0.7207 0.5841 0.2440 0.022 Uiso 1 1 calc R U
C14 C 0.82125(18) 0.66660(10) 0.26539(13) 0.0136(5) Uani 1 1 d . .
C25 C 0.84178(18) 0.71844(10) 0.43684(13) 0.0123(4) Uani 1 1 d . .
C30 C 0.85010(18) 0.77599(10) 0.48909(14) 0.0129(5) Uani 1 1 d . .
C29 C 0.92116(18) 0.77285(11) 0.57290(14) 0.0157(5) Uani 1 1 d . .
H29 H 0.9252 0.8100 0.6095 0.019 Uiso 1 1 calc R U
C28 C 0.98623(19) 0.71681(11) 0.60435(15) 0.0179(5) Uani 1 1 d . .
H28 H 1.0337 0.7161 0.6616 0.022 Uiso 1 1 calc R U
C27 C 0.98160(18) 0.66208(11) 0.55199(14) 0.0169(5) Uani 1 1 d . .
H27 H 1.0277 0.6244 0.5725 0.020 Uiso 1 1 calc R U
C26 C 0.90920(18) 0.66283(11) 0.46954(14) 0.0155(5) Uani 1 1 d . .
H26 H 0.9050 0.6249 0.4343 0.019 Uiso 1 1 calc R U
C31 C 0.63664(19) 0.84686(11) 0.43298(14) 0.0160(5) Uani 1 1 d . .
C36 C 0.5983(2) 0.80502(12) 0.48651(15) 0.0210(5) Uani 1 1 d . .
H36 H 0.6514 0.7809 0.5301 0.025 Uiso 1 1 calc R U
C35 C 0.4831(2) 0.79834(12) 0.47673(16) 0.0260(6) Uani 1 1 d . .
H35 H 0.4575 0.7694 0.5131 0.031 Uiso 1 1 calc R U
C34 C 0.4062(2) 0.83379(14) 0.41420(17) 0.0318(6) Uani 1 1 d . .
H34 H 0.3275 0.8299 0.4082 0.038 Uiso 1 1 calc R U
C33 C 0.4433(2) 0.87513(14) 0.35989(19) 0.0368(7) Uani 1 1 d . .
H33 H 0.3899 0.8992 0.3165 0.044 Uiso 1 1 calc R U
C32 C 0.5583(2) 0.88144(12) 0.36878(17) 0.0266(6) Uani 1 1 d . .
H32 H 0.5835 0.9093 0.3311 0.032 Uiso 1 1 calc R U
C37 C 0.8372(2) 0.91648(10) 0.52996(14) 0.0173(5) Uani 1 1 d . .
C38 C 0.9510(2) 0.93461(13) 0.55558(19) 0.0340(7) Uani 1 1 d . .
H38 H 1.0016 0.9143 0.5290 0.041 Uiso 1 1 calc R U
C39 C 0.9926(3) 0.98169(13) 0.61897(19) 0.0386(7) Uani 1 1 d . .
H39 H 1.0710 0.9924 0.6361 0.046 Uiso 1 1 calc R U
C40 C 0.9206(3) 1.01260(13) 0.65669(18) 0.0381(7) Uani 1 1 d . .
H40 H 0.9489 1.0443 0.7008 0.046 Uiso 1 1 calc R U
C41 C 0.8071(3) 0.99745(16) 0.6303(2) 0.0538(10) Uani 1 1 d . .
H41 H 0.7565 1.0204 0.6545 0.065 Uiso 1 1 calc R U
C42 C 0.7651(3) 0.94873(14) 0.56834(19) 0.0390(7) Uani 1 1 d . .
H42 H 0.6869 0.9376 0.5524 0.047 Uiso 1 1 calc R U
C19 C 0.63444(19) 0.65231(11) 0.34526(14) 0.0159(5) Uani 1 1 d . .
C20 C 0.5232(2) 0.67613(12) 0.31927(16) 0.0255(6) Uani 1 1 d . .
H20 H 0.5073 0.7188 0.2939 0.031 Uiso 1 1 calc R U
C21 C 0.4361(2) 0.63694(13) 0.33073(19) 0.0351(7) Uani 1 1 d . .
H21 H 0.3606 0.6532 0.3135 0.042 Uiso 1 1 calc R U
C22 C 0.4580(2) 0.57445(13) 0.36685(18) 0.0310(6) Uani 1 1 d . .
H22 H 0.3976 0.5478 0.3737 0.037 Uiso 1 1 calc R U
C23 C 0.5679(2) 0.55080(12) 0.39293(16) 0.0253(6) Uani 1 1 d . .
H23 H 0.5830 0.5079 0.4178 0.030 Uiso 1 1 calc R U
C24 C 0.6561(2) 0.58954(11) 0.38284(15) 0.0194(5) Uani 1 1 d . .
H24 H 0.7316 0.5733 0.4016 0.023 Uiso 1 1 calc R U
C1 C 1.05765(19) 0.80678(10) 0.21892(14) 0.0158(5) Uani 1 1 d . .
C6 C 1.0098(2) 0.85320(11) 0.15533(15) 0.0198(5) Uani 1 1 d . .
H6 H 0.9351 0.8690 0.1485 0.024 Uiso 1 1 calc R U
C5 C 1.0711(2) 0.87650(12) 0.10181(16) 0.0268(6) Uani 1 1 d . .
H5 H 1.0373 0.9074 0.0579 0.032 Uiso 1 1 calc R U
C4 C 1.1806(2) 0.85504(12) 0.11204(17) 0.0281(6) Uani 1 1 d . .
H4 H 1.2220 0.8709 0.0752 0.034 Uiso 1 1 calc R U
C3 C 1.2298(2) 0.81034(13) 0.17627(17) 0.0286(6) Uani 1 1 d . .
H3 H 1.3056 0.7962 0.1841 0.034 Uiso 1 1 calc R U
C2 C 1.1689(2) 0.78589(12) 0.22958(16) 0.0244(6) Uani 1 1 d . .
H2 H 1.2032 0.7549 0.2733 0.029 Uiso 1 1 calc R U
C7 C 1.08292(18) 0.75529(10) 0.38706(14) 0.0138(5) Uani 1 1 d . .
C12 C 1.11189(19) 0.80275(11) 0.45165(15) 0.0177(5) Uani 1 1 d . .
H12 H 1.0763 0.8451 0.4430 0.021 Uiso 1 1 calc R U
C11 C 1.1925(2) 0.78871(12) 0.52863(16) 0.0228(5) Uani 1 1 d . .
H11 H 1.2116 0.8212 0.5726 0.027 Uiso 1 1 calc R U
C10 C 1.2449(2) 0.72713(12) 0.54093(16) 0.0244(6) Uani 1 1 d . .
H10 H 1.2989 0.7171 0.5940 0.029 Uiso 1 1 calc R U
C9 C 1.2192(2) 0.68010(12) 0.47647(16) 0.0241(6) Uani 1 1 d . .
H9 H 1.2571 0.6385 0.4848 0.029 Uiso 1 1 calc R U
C8 C 1.13808(19) 0.69363(11) 0.39975(16) 0.0204(5) Uani 1 1 d . .
H8 H 1.1199 0.6611 0.3558 0.024 Uiso 1 1 calc R U
C43 C 1.5674(3) 1.00818(18) 0.84547(19) 0.0484(8) Uani 1 1 d . .
H43A H 1.4907 0.9889 0.8220 0.058 Uiso 1 1 calc R U
H43B H 1.5608 1.0570 0.8387 0.058 Uiso 1 1 calc R U
P1 P 0.97373(5) 0.77852(3) 0.28880(4) 0.01299(12) Uani 1 1 d . .
P2 P 0.74289(5) 0.70838(3) 0.33046(4) 0.01244(12) Uani 1 1 d . .
P3 P 0.78727(5) 0.85592(3) 0.44282(4) 0.01330(12) Uani 1 1 d . .
Br1 Br 0.73230(2) 0.94179(2) 0.18119(2) 0.02041(7) Uani 1 1 d . .
Ag1 Ag 0.83125(2) 0.86223(2) 0.30274(2) 0.01527(6) Uani 1 1 d . .
Cl1 Cl 1.65666(6) 0.97767(3) 0.78743(5) 0.03759(17) Uani 1 1 d . .
Cl2 Cl 1.61917(7) 0.98852(3) 0.95526(5) 0.04039(18) Uani 1 1 d . .
O1 O 0.68843(12) 0.77085(7) 0.28899(9) 0.0157(3) Uani 1 1 d . .

loop_
_atom_site_aniso_label
_atom_site_aniso_U_11
_atom_site_aniso_U_22
_atom_site_aniso_U_33
_atom_site_aniso_U_23
_atom_site_aniso_U_13
_atom_site_aniso_U_12
C13 0.0134(11) 0.0162(10) 0.0086(11) 0.0019(9) -0.0024(9) 0.0033(9)
C18 0.0158(12) 0.0231(12) 0.0141(12) 0.0008(10) 0.0033(10) 0.0035(10)
C17 0.0268(14) 0.0226(12) 0.0161(13) -0.0048(10) 0.0058(11) 0.0044(11)
C16 0.0280(14) 0.0162(11) 0.0172(13) -0.0032(10) 0.0033(11) -0.0009(10)
C15 0.0220(13) 0.0173(11) 0.0137(12) 0.0014(9) 0.0028(10) -0.0014(10)
C14 0.0150(12) 0.0168(11) 0.0067(11) 0.0003(9) -0.0004(9) 0.0018(9)
C25 0.0103(11) 0.0172(10) 0.0087(11) 0.0014(9) 0.0018(9) -0.0025(9)
C30 0.0091(11) 0.0160(10) 0.0144(12) 0.0023(9) 0.0047(10) -0.0009(9)
C29 0.0133(11) 0.0215(11) 0.0127(12) -0.0026(9) 0.0046(10) -0.0045(9)
C28 0.0127(12) 0.0273(12) 0.0120(12) 0.0035(10) 0.0006(10) -0.0030(10)
C27 0.0111(11) 0.0194(11) 0.0185(13) 0.0061(10) 0.0017(10) 0.0019(9)
C26 0.0150(12) 0.0158(10) 0.0168(12) 0.0013(9) 0.0062(10) -0.0006(9)
C31 0.0132(11) 0.0188(11) 0.0160(12) -0.0023(9) 0.0044(10) 0.0014(9)
C36 0.0162(12) 0.0286(13) 0.0182(13) 0.0029(10) 0.0048(10) 0.0023(10)
C35 0.0233(14) 0.0360(14) 0.0219(14) -0.0002(11) 0.0116(12) -0.0056(11)
C34 0.0128(13) 0.0514(17) 0.0319(16) -0.0016(13) 0.0077(12) -0.0019(12)
C33 0.0183(14) 0.0482(17) 0.0395(18) 0.0158(14) 0.0015(13) 0.0103(12)
C32 0.0188(13) 0.0310(13) 0.0291(15) 0.0107(11) 0.0053(12) 0.0024(11)
C37 0.0232(13) 0.0148(11) 0.0146(12) -0.0015(9) 0.0064(11) -0.0003(9)
C38 0.0229(14) 0.0308(14) 0.0481(18) -0.0198(13) 0.0099(14) -0.0028(12)
C39 0.0340(16) 0.0261(13) 0.0453(19) -0.0127(13) -0.0050(14) -0.0047(12)
C40 0.066(2) 0.0252(13) 0.0252(15) -0.0111(12) 0.0157(15) -0.0178(14)
C41 0.070(2) 0.0487(18) 0.061(2) -0.0326(17) 0.049(2) -0.0172(18)
C42 0.0348(16) 0.0407(16) 0.0502(19) -0.0234(14) 0.0261(15) -0.0130(13)
C19 0.0144(12) 0.0212(11) 0.0111(11) -0.0042(9) 0.0022(10) -0.0060(9)
C20 0.0173(13) 0.0279(13) 0.0277(15) 0.0037(11) 0.0011(11) -0.0008(11)
C21 0.0150(13) 0.0422(16) 0.0466(18) 0.0041(14) 0.0064(13) -0.0031(12)
C22 0.0231(15) 0.0359(15) 0.0361(16) -0.0033(12) 0.0120(13) -0.0146(12)
C23 0.0312(15) 0.0214(12) 0.0256(14) -0.0012(10) 0.0119(12) -0.0070(11)
C24 0.0200(13) 0.0202(11) 0.0174(13) -0.0022(10) 0.0046(11) -0.0012(10)
C1 0.0172(12) 0.0176(11) 0.0140(12) -0.0060(9) 0.0067(10) -0.0046(9)
C6 0.0221(13) 0.0217(12) 0.0171(13) -0.0023(10) 0.0078(11) -0.0026(10)
C5 0.0370(16) 0.0253(13) 0.0211(14) 0.0012(11) 0.0129(12) -0.0033(11)
C4 0.0328(15) 0.0331(14) 0.0252(15) -0.0069(12) 0.0193(13) -0.0099(12)
C3 0.0205(13) 0.0400(15) 0.0304(15) -0.0083(12) 0.0155(12) -0.0028(12)
C2 0.0205(13) 0.0318(13) 0.0221(14) 0.0011(11) 0.0082(11) 0.0019(11)
C7 0.0083(11) 0.0198(11) 0.0129(12) 0.0006(9) 0.0023(9) -0.0023(9)
C12 0.0127(12) 0.0215(11) 0.0201(13) -0.0019(10) 0.0064(10) 0.0002(9)
C11 0.0161(12) 0.0323(13) 0.0184(13) -0.0078(11) 0.0026(11) -0.0051(11)
C10 0.0128(12) 0.0387(14) 0.0175(13) 0.0046(11) -0.0025(10) -0.0023(11)
C9 0.0165(12) 0.0219(12) 0.0300(15) 0.0038(11) 0.0005(11) 0.0024(10)
C8 0.0167(12) 0.0193(11) 0.0230(13) -0.0037(10) 0.0024(11) -0.0013(10)
C43 0.0364(18) 0.074(2) 0.0318(18) -0.0025(16) 0.0044(15) 0.0218(17)
P1 0.0119(3) 0.0156(3) 0.0111(3) -0.0006(2) 0.0029(2) -0.0001(2)
P2 0.0114(3) 0.0145(3) 0.0101(3) -0.0002(2) 0.0010(2) -0.0009(2)
P3 0.0120(3) 0.0149(3) 0.0128(3) -0.0004(2) 0.0032(2) 0.0002(2)
Br1 0.02101(13) 0.01734(12) 0.02013(13) 0.00355(9) 0.00157(10) 0.00179(9)
Ag1 0.01421(9) 0.01656(9) 0.01483(10) 0.00191(7) 0.00389(7) -0.00021(7)
Cl1 0.0328(4) 0.0405(4) 0.0416(4) 0.0010(3) 0.0141(3) 0.0021(3)
Cl2 0.0546(5) 0.0317(3) 0.0324(4) -0.0025(3) 0.0086(4) 0.0048(3)
O1 0.0133(8) 0.0175(7) 0.0138(8) 0.0014(6) -0.0003(7) -0.0001(6)

loop_
_atom_type_symbol
_atom_type_description
_atom_type_scat_dispersion_real
_atom_type_scat_dispersion_imag
_atom_type_scat_source
C C 0.0033 0.0016 'International Tables Vol C Tables 4.2.6.8 and 6.1.1.4'
H H 0.0000 0.0000 'International Tables Vol C Tables 4.2.6.8 and 6.1.1.4'
P P 0.1023 0.0942 'International Tables Vol C Tables 4.2.6.8 and 6.1.1.4'
Br Br -0.2901 2.4595 'International Tables Vol C Tables 4.2.6.8 and 6.1.1.4'
Ag Ag -0.8971 1.1015 'International Tables Vol C Tables 4.2.6.8 and 6.1.1.4'
Cl Cl 0.1484 0.1585 'International Tables Vol C Tables 4.2.6.8 and 6.1.1.4'
O O 0.0106 0.0060 'International Tables Vol C Tables 4.2.6.8 and 6.1.1.4'

loop_
_geom_angle_atom_site_label_1
_geom_angle_atom_site_label_2
_geom_angle_atom_site_label_3
_geom_angle
C18 C13 C14 118.1(2)
C18 C13 P1 119.37(17)
C14 C13 P1 122.54(16)
C17 C18 C13 122.0(2)
C17 C18 H18 119.0
C13 C18 H18 119.0
C16 C17 C18 120.0(2)
C16 C17 H17 120.0
C18 C17 H17 120.0
C17 C16 C15 119.5(2)
C17 C16 H16 120.3
C15 C16 H16 120.3
C16 C15 C14 121.5(2)
C16 C15 H15 119.2
C14 C15 H15 119.2
C15 C14 C13 119.0(2)
C15 C14 P2 118.25(17)
C13 C14 P2 122.57(16)
C26 C25 C30 119.2(2)
C26 C25 P2 115.67(16)
C30 C25 P2 125.04(16)
C29 C30 C25 117.83(19)
C29 C30 P3 120.63(16)
C25 C30 P3 120.86(17)
C28 C29 C30 121.9(2)
C28 C29 H29 119.0
C30 C29 H29 119.0
C27 C28 C29 119.9(2)
C27 C28 H28 120.0
C29 C28 H28 120.0
C26 C27 C28 119.5(2)
C26 C27 H27 120.3
C28 C27 H27 120.3
C27 C26 C25 121.5(2)
C27 C26 H26 119.2
C25 C26 H26 119.2
C32 C31 C36 119.4(2)
C32 C31 P3 118.86(18)
C36 C31 P3 121.75(18)
C35 C36 C31 120.5(2)
C35 C36 H36 119.7
C31 C36 H36 119.7
C34 C35 C36 119.8(2)
C34 C35 H35 120.1
C36 C35 H35 120.1
C35 C34 C33 120.2(2)
C35 C34 H34 119.9
C33 C34 H34 119.9
C34 C33 C32 120.2(2)
C34 C33 H33 119.9
C32 C33 H33 119.9
C33 C32 C31 119.9(2)
C33 C32 H32 120.1
C31 C32 H32 120.1
C42 C37 C38 117.5(2)
C42 C37 P3 123.1(2)
C38 C37 P3 119.26(18)
C39 C38 C37 121.7(2)
C39 C38 H38 119.1
C37 C38 H38 119.1
C40 C39 C38 120.0(3)
C40 C39 H39 120.0
C38 C39 H39 120.0
C39 C40 C41 119.4(3)
C39 C40 H40 120.3
C41 C40 H40 120.3
C40 C41 C42 120.9(3)
C40 C41 H41 119.5
C42 C41 H41 119.5
C37 C42 C41 120.3(3)
C37 C42 H42 119.8
C41 C42 H42 119.8
C24 C19 C20 119.4(2)
C24 C19 P2 124.46(18)
C20 C19 P2 116.15(18)
C21 C20 C19 119.5(2)
C21 C20 H20 120.2
C19 C20 H20 120.2
C22 C21 C20 120.8(3)
C22 C21 H21 119.6
C20 C21 H21 119.6
C23 C22 C21 119.9(2)
C23 C22 H22 120.1
C21 C22 H22 120.1
C22 C23 C24 120.1(2)
C22 C23 H23 119.9
C24 C23 H23 119.9
C23 C24 C19 120.3(2)
C23 C24 H24 119.8
C19 C24 H24 119.8
C6 C1 C2 118.9(2)
C6 C1 P1 118.55(17)
C2 C1 P1 122.53(18)
C5 C6 C1 120.3(2)
C5 C6 H6 119.8
C1 C6 H6 119.8
C4 C5 C6 120.5(2)
C4 C5 H5 119.7
C6 C5 H5 119.7
C5 C4 C3 119.6(2)
C5 C4 H4 120.2
C3 C4 H4 120.2
C4 C3 C2 120.5(2)
C4 C3 H3 119.7
C2 C3 H3 119.7
C3 C2 C1 120.2(2)
C3 C2 H2 119.9
C1 C2 H2 119.9
C12 C7 C8 119.3(2)
C12 C7 P1 116.87(17)
C8 C7 P1 123.87(17)
C11 C12 C7 120.5(2)
C11 C12 H12 119.8
C7 C12 H12 119.8
C10 C11 C12 119.7(2)
C10 C11 H11 120.2
C12 C11 H11 120.2
C9 C10 C11 120.5(2)
C9 C10 H10 119.8
C11 C10 H10 119.8
C10 C9 C8 120.1(2)
C10 C9 H9 120.0
C8 C9 H9 120.0
C9 C8 C7 120.0(2)
C9 C8 H8 120.0
C7 C8 H8 120.0
Cl1 C43 Cl2 111.80(17)
Cl1 C43 H43A 109.3
Cl2 C43 H43A 109.3
Cl1 C43 H43B 109.3
Cl2 C43 H43B 109.3
H43A C43 H43B 107.9
C7 P1 C1 102.78(12)
C7 P1 C13 103.06(10)
C1 P1 C13 105.04(10)
C7 P1 Ag1 116.78(8)
C1 P1 Ag1 112.67(9)
C13 P1 Ag1 115.03(9)
O1 P2 C19 109.40(11)
O1 P2 C25 115.36(10)
C19 P2 C25 104.85(11)
O1 P2 C14 111.45(10)
C19 P2 C14 108.85(11)
C25 P2 C14 106.58(11)
C31 P3 C37 103.77(10)
C31 P3 C30 104.11(10)
C37 P3 C30 104.66(12)
C31 P3 Ag1 114.08(8)
C37 P3 Ag1 124.19(8)
C30 P3 Ag1 104.02(7)
P1 Ag1 P3 113.21(3)
P1 Ag1 O1 89.46(8)
P3 Ag1 O1 73.33(4)
P1 Ag1 Br1 122.71(4)
P3 Ag1 Br1 123.99(4)
O1 Ag1 Br1 102.94(6)
P2 O1 Ag1 111.41(10)

loop_
_geom_bond_atom_site_label_1
_geom_bond_atom_site_label_2
_geom_bond_distance
C13 C18 1.398(3)
C13 C14 1.424(3)
C13 P1 1.861(3)
C18 C17 1.397(3)
C18 H18 0.9500
C17 C16 1.375(3)
C17 H17 0.9500
C16 C15 1.399(3)
C16 H16 0.9500
C15 C14 1.402(3)
C15 H15 0.9500
C14 P2 1.835(2)
C25 C26 1.405(3)
C25 C30 1.426(3)
C25 P2 1.824(2)
C30 C29 1.398(3)
C30 P3 1.850(3)
C29 C28 1.394(3)
C29 H29 0.9500
C28 C27 1.387(3)
C28 H28 0.9500
C27 C26 1.385(3)
C27 H27 0.9500
C26 H26 0.9500
C31 C32 1.390(3)
C31 C36 1.392(3)
C31 P3 1.826(3)
C36 C35 1.389(4)
C36 H36 0.9500
C35 C34 1.376(4)
C35 H35 0.9500
C34 C33 1.388(4)
C34 H34 0.9500
C33 C32 1.388(4)
C33 H33 0.9500
C32 H32 0.9500
C37 C42 1.388(3)
C37 C38 1.392(4)
C37 P3 1.841(2)
C38 C39 1.389(4)
C38 H38 0.9500
C39 C40 1.368(4)
C39 H39 0.9500
C40 C41 1.374(5)
C40 H40 0.9500
C41 C42 1.398(4)
C41 H41 0.9500
C42 H42 0.9500
C19 C24 1.397(3)
C19 C20 1.398(3)
C19 P2 1.819(2)
C20 C21 1.388(4)
C20 H20 0.9500
C21 C22 1.383(4)
C21 H21 0.9500
C22 C23 1.382(4)
C22 H22 0.9500
C23 C24 1.387(3)
C23 H23 0.9500
C24 H24 0.9500
C1 C6 1.396(3)
C1 C2 1.397(3)
C1 P1 1.840(2)
C6 C5 1.393(3)
C6 H6 0.9500
C5 C4 1.381(4)
C5 H5 0.9500
C4 C3 1.383(4)
C4 H4 0.9500
C3 C2 1.394(3)
C3 H3 0.9500
C2 H2 0.9500
C7 C12 1.392(3)
C7 C8 1.402(3)
C7 P1 1.833(2)
C12 C11 1.389(3)
C12 H12 0.9500
C11 C10 1.386(4)
C11 H11 0.9500
C10 C9 1.384(4)
C10 H10 0.9500
C9 C8 1.386(4)
C9 H9 0.9500
C8 H8 0.9500
C43 Cl1 1.759(3)
C43 Cl2 1.768(3)
C43 H43A 0.9900
C43 H43B 0.9900
P1 Ag1 2.4919(16)
P2 O1 1.4933(18)
P3 Ag1 2.5053(19)
Br1 Ag1 2.5698(15)
Ag1 O1 2.511(2)

loop_
_geom_torsion_atom_site_label_1
_geom_torsion_atom_site_label_2
_geom_torsion_atom_site_label_3
_geom_torsion_atom_site_label_4
_geom_torsion
C14 C13 C18 C17 -0.7(3)
P1 C13 C18 C17 180.00(18)
C13 C18 C17 C16 -0.7(4)
C18 C17 C16 C15 1.4(4)
C17 C16 C15 C14 -0.8(3)
C16 C15 C14 C13 -0.6(3)
C16 C15 C14 P2 174.11(18)
C18 C13 C14 C15 1.3(3)
P1 C13 C14 C15 -179.39(16)
C18 C13 C14 P2 -173.17(17)
P1 C13 C14 P2 6.1(3)
C26 C25 C30 C29 -3.5(3)
P2 C25 C30 C29 172.73(16)
C26 C25 C30 P3 167.07(16)
P2 C25 C30 P3 -16.7(3)
C25 C30 C29 C28 2.8(3)
P3 C30 C29 C28 -167.81(17)
C30 C29 C28 C27 0.0(3)
C29 C28 C27 C26 -2.2(3)
C28 C27 C26 C25 1.4(3)
C30 C25 C26 C27 1.5(3)
P2 C25 C26 C27 -175.08(16)
C32 C31 C36 C35 -0.7(3)
P3 C31 C36 C35 -179.03(18)
C31 C36 C35 C34 -0.6(4)
C36 C35 C34 C33 1.3(4)
C35 C34 C33 C32 -0.6(4)
C34 C33 C32 C31 -0.8(4)
C36 C31 C32 C33 1.4(4)
P3 C31 C32 C33 179.8(2)
C42 C37 C38 C39 1.9(4)
P3 C37 C38 C39 177.8(2)
C37 C38 C39 C40 -1.4(5)
C38 C39 C40 C41 -1.1(5)
C39 C40 C41 C42 3.0(5)
C38 C37 C42 C41 0.0(4)
P3 C37 C42 C41 -175.7(2)
C40 C41 C42 C37 -2.5(5)
C24 C19 C20 C21 -0.4(4)
P2 C19 C20 C21 -178.2(2)
C19 C20 C21 C22 -0.6(4)
C20 C21 C22 C23 0.8(4)
C21 C22 C23 C24 -0.1(4)
C22 C23 C24 C19 -0.9(4)
C20 C19 C24 C23 1.1(3)
P2 C19 C24 C23 178.71(18)
C2 C1 C6 C5 2.0(3)
P1 C1 C6 C5 179.17(18)
C1 C6 C5 C4 -1.3(4)
C6 C5 C4 C3 -0.3(4)
C5 C4 C3 C2 1.2(4)
C4 C3 C2 C1 -0.5(4)
C6 C1 C2 C3 -1.2(3)
P1 C1 C2 C3 -178.17(19)
C8 C7 C12 C11 -1.6(3)
P1 C7 C12 C11 178.94(17)
C7 C12 C11 C10 0.4(3)
C12 C11 C10 C9 1.3(4)
C11 C10 C9 C8 -1.8(4)
C10 C9 C8 C7 0.7(4)
C12 C7 C8 C9 1.0(3)
P1 C7 C8 C9 -179.52(18)
C12 C7 P1 C1 96.07(18)
C8 C7 P1 C1 -83.4(2)
C12 C7 P1 C13 -154.91(17)
C8 C7 P1 C13 25.6(2)
C12 C7 P1 Ag1 -27.79(19)
C8 C7 P1 Ag1 152.75(16)
C6 C1 P1 C7 -152.94(18)
C2 C1 P1 C7 24.1(2)
C6 C1 P1 C13 99.54(19)
C2 C1 P1 C13 -83.4(2)
C6 C1 P1 Ag1 -26.40(19)
C2 C1 P1 Ag1 150.61(17)
C18 C13 P1 C7 -91.3(2)
C14 C13 P1 C7 89.5(2)
C18 C13 P1 C1 16.0(2)
C14 C13 P1 C1 -163.22(18)
C18 C13 P1 Ag1 140.50(16)
C14 C13 P1 Ag1 -38.8(2)
C24 C19 P2 O1 -179.53(18)
C20 C19 P2 O1 -1.9(2)
C24 C19 P2 C25 -55.3(2)
C20 C19 P2 C25 122.42(19)
C24 C19 P2 C14 58.5(2)
C20 C19 P2 C14 -123.85(19)
C26 C25 P2 O1 -168.33(15)
C30 C25 P2 O1 15.3(2)
C26 C25 P2 C19 71.27(18)
C30 C25 P2 C19 -105.09(19)
C26 C25 P2 C14 -44.04(18)
C30 C25 P2 C14 139.60(18)
C15 C14 P2 O1 -113.73(18)
C13 C14 P2 O1 60.8(2)
C15 C14 P2 C19 7.0(2)
C13 C14 P2 C19 -178.43(17)
C15 C14 P2 C25 119.61(18)
C13 C14 P2 C25 -65.8(2)
C32 C31 P3 C37 99.6(2)
C36 C31 P3 C37 -82.1(2)
C32 C31 P3 C30 -151.14(19)
C36 C31 P3 C30 27.2(2)
C32 C31 P3 Ag1 -38.4(2)
C36 C31 P3 Ag1 139.85(17)
C42 C37 P3 C31 -5.2(2)
C38 C37 P3 C31 179.2(2)
C42 C37 P3 C30 -114.1(2)
C38 C37 P3 C30 70.3(2)
C42 C37 P3 Ag1 127.2(2)
C38 C37 P3 Ag1 -48.4(2)
C29 C30 P3 C31 -110.36(18)
C25 C30 P3 C31 79.33(19)
C29 C30 P3 C37 -1.7(2)
C25 C30 P3 C37 -172.04(17)
C29 C30 P3 Ag1 129.88(16)
C25 C30 P3 Ag1 -40.44(18)
C19 P2 O1 Ag1 164.20(8)
C25 P2 O1 Ag1 46.32(11)
C14 P2 O1 Ag1 -75.38(11)
